data_1531939
loop_
_publ_author_name
'Barnett, Brandon R.'
'Moore, Curtis E.'
'Chandrasekaran, Perumalreddy'
'Sproules, Stephen'
'Rheingold, Arnold L.'
'DeBeer, Serena'
'Figueroa, Joshua S.'

_publ_section_title
;
 Metal-only Lewis pairs between group 10 metals and Tl(i) or Ag(i):
 insights into the electronic consequences of Z-type ligand binding
;
_journal_issue 12
_journal_name_full 'Chem. Sci.'
_journal_page_first 7169
_journal_paper_doi 10.1039/C5SC03104D
_journal_volume 6
_journal_year 2015
_chemical_formula_moiety 'C138 H160 Ag4 F6 N4 O6 Pt2 S2, 2(C6 H6), 2(C F3 O3 S)'
_chemical_formula_sum 'C152 H172 Ag4 F12 N4 O12 Pt2 S4'
_chemical_formula_weight 3424.83
_chemical_name_common '[AgPt(CNArDipp2)2(C6H6)]2[u-AgOTf]2(OTf)'
_space_group_crystal_system monoclinic
_space_group_IT_number 14
_space_group_name_Hall '-P 2yn'
_space_group_name_H-M_alt 'P 1 21/n 1'
_symmetry_space_group_name_Hall '-P 2yn'
_symmetry_space_group_name_H-M 'P 1 21/n 1'
_atom_sites_solution_hydrogens geom
_atom_sites_solution_primary direct
_atom_sites_solution_secondary difmap
_audit_creation_date 2015-07-20
_audit_creation_method
;
Olex2 1.2-beta
(compiled 2015.01.26 svn.r3150 for OlexSys, GUI svn.r4998)
;
_audit_update_record
;
2015-07-22 deposited with the CCDC.
2015-09-17 downloaded from the CCDC.
;
_cell_angle_alpha 90
_cell_angle_beta 90.390(4)
_cell_angle_gamma 90
_cell_formula_units_Z 2
_cell_length_a 11.7798(10)
_cell_length_b 29.620(2)
_cell_length_c 20.9358(16)
_cell_measurement_reflns_used 4624
_cell_measurement_temperature 100
_cell_measurement_theta_max 19.483
_cell_measurement_theta_min 2.382
_cell_volume 7304.7(10)
_computing_cell_refinement 'SAINT v8.34A (Bruker, 2013)'
_computing_data_collection 'APEX2 v2013.6-2 (Bruker, 2013)'
_computing_data_reduction 'SAINT v8.34A (Bruker, 2013)'
_computing_molecular_graphics 'Olex2 (Dolomanov et al., 2009)'
_computing_publication_material 'Olex2 (Dolomanov et al., 2009)'
_computing_structure_refinement 'ShelXL (Sheldrick, 2008)'
_computing_structure_solution 'ShelXT (Sheldrick, 2008)'
_diffrn_ambient_temperature 100
_diffrn_detector 'Bruker APEX-II CCD'
_diffrn_detector_area_resol_mean 7.9
_diffrn_detector_type 'CCD Area Detector'
_diffrn_measured_fraction_theta_full 0.999
_diffrn_measured_fraction_theta_max 0.995
_diffrn_measurement_device 'Kappa Four-Circle Diffractometer'
_diffrn_measurement_device_type 'Bruker X8 APEX II Mo'
_diffrn_measurement_method '\w and \f scans'
_diffrn_radiation_monochromator graphite
_diffrn_radiation_probe x-ray
_diffrn_radiation_type MoK\a
_diffrn_radiation_wavelength 0.71073
_diffrn_reflns_av_R_equivalents 0.1228
_diffrn_reflns_av_unetI/netI 0.0991
_diffrn_reflns_laue_measured_fraction_full 0.999
_diffrn_reflns_laue_measured_fraction_max 0.995
_diffrn_reflns_limit_h_max 14
_diffrn_reflns_limit_h_min -14
_diffrn_reflns_limit_k_max 35
_diffrn_reflns_limit_k_min -35
_diffrn_reflns_limit_l_max 25
_diffrn_reflns_limit_l_min -23
_diffrn_reflns_number 75236
_diffrn_reflns_point_group_measured_fraction_full 0.999
_diffrn_reflns_point_group_measured_fraction_max 0.995
_diffrn_reflns_theta_full 25.000
_diffrn_reflns_theta_max 25.460
_diffrn_reflns_theta_min 2.105
_diffrn_source 'sealed tube'
_diffrn_source_type fine-focus
_diffrn_standards_number 0
_exptl_absorpt_coefficient_mu 2.566
_exptl_absorpt_correction_T_max 0.0916
_exptl_absorpt_correction_T_min 0.0688
_exptl_absorpt_correction_type multi-scan
_exptl_absorpt_process_details
;
SADABS-2014/5 (Bruker,2014/5) was used for absorption correction.
wR2(int) was 0.0659 before and 0.0601 after correction.
The Ratio of minimum to maximum transmission is 0.7511.
The \l/2 correction factor is 0.00150.
;
_exptl_crystal_colour Yellow
_exptl_crystal_colour_primary yellow
_exptl_crystal_density_diffrn 1.557
_exptl_crystal_description Block
_exptl_crystal_F_000 3448
_exptl_crystal_size_max 0.217
_exptl_crystal_size_mid 0.135
_exptl_crystal_size_min 0.118
_refine_diff_density_max 1.499
_refine_diff_density_min -1.210
_refine_diff_density_rms 0.144
_refine_ls_extinction_method none
_refine_ls_goodness_of_fit_ref 1.003
_refine_ls_hydrogen_treatment constr
_refine_ls_matrix_type full
_refine_ls_number_parameters 953
_refine_ls_number_reflns 13466
_refine_ls_number_restraints 183
_refine_ls_restrained_S_all 1.004
_refine_ls_R_factor_all 0.1016
_refine_ls_R_factor_gt 0.0503
_refine_ls_shift/su_max 0.001
_refine_ls_shift/su_mean 0.000
_refine_ls_structure_factor_coef Fsqd
_refine_ls_weighting_details 'w=1/[\s^2^(Fo^2^)+(0.0214P)^2^+19.0773P] where P=(Fo^2^+2Fc^2^)/3'
_refine_ls_weighting_scheme calc
_refine_ls_wR_factor_gt 0.0810
_refine_ls_wR_factor_ref 0.0977
_reflns_Friedel_coverage 0.000
_reflns_number_gt 8696
_reflns_number_total 13466
_reflns_threshold_expression 'I > 2\s(I)'
_cod_data_source_file c5sc03104d2.cif
_cod_data_source_block JFig666
_cod_depositor_comments
;
The following automatic conversions were performed:

'_diffrn_radiation_probe' value 'X-ray' changed to 'x-ray' according
to
/usr/data/users/saulius/crontab/automatic-downloads/rss-feeds/RSC/lib/dictionaries/cif_core.dic
dictionary named 'cif_core.dic' version 2.4.2 from 2011-04-26.

'_exptl_crystal_colour_primary' value 'Yellow' changed to 'yellow'
according to
/usr/data/users/saulius/crontab/automatic-downloads/rss-feeds/RSC/lib/dictionaries/cif_core.dic
dictionary named 'cif_core.dic' version 2.4.2 from 2011-04-26.

Automatic conversion script
Id: cif_fix_values 3271 2015-04-21 07:52:19Z andrius 

 Adding full bibliography for 1531937--1531946.cif.
;
_cod_original_cell_volume 7304.6(10)
_cod_database_code 1531939
_shelxl_version_number 2014/6
_shelx_space_group_comment
;
The symmetry employed for this shelxl refinement is uniquely defined
by the following loop, which should always be used as a source of
symmetry information in preference to the above space-group names.
They are only intended as comments.
;
_shelx_estimated_absorpt_t_max 0.752
_shelx_estimated_absorpt_t_min 0.606
_olex2_refinement_description
;
1. Fixed Uiso
 At 1.2 times of:
  All C(H) groups
 At 1.5 times of:
  All C(H,H,H) groups
2. Uiso/Uaniso restraints and constraints
Uanis(C7B) = Uanis(C7S)
3. Rigid body (RIGU) restrains
 S1, F1, F2, F3, F1B, F2B, F3B, O1, O2, O3, O1B, O2B, O3B, C1A
 with sigma for 1-2 distances of 0.002 and sigma for 1-3 distances of 0.002
 C7S, C8S, C9S, C10S, C11S, C12S, C7B, C8B, C9B, C10B, C11B, C12B
 with sigma for 1-2 distances of 0.002 and sigma for 1-3 distances of 0.002
4. Others
 Sof(O1B)=Sof(O2B)=Sof(O3B)=1-FVAR(1)
 Sof(O1)=Sof(O2)=Sof(O3)=FVAR(1)
 Sof(F1B)=Sof(F2B)=Sof(F3B)=1-FVAR(2)
 Sof(F1)=Sof(F2)=Sof(F3)=FVAR(2)
 Sof(C7B)=Sof(H7B)=Sof(C8B)=Sof(H8B)=Sof(C9B)=Sof(H9B)=Sof(C10B)=Sof(H10B)=
 Sof(C11B)=Sof(H11B)=Sof(C12B)=Sof(H12B)=1-FVAR(3)
 Sof(C7S)=Sof(H7S)=Sof(C8S)=Sof(H8S)=Sof(C9S)=Sof(H9S)=Sof(C10S)=Sof(H10S)=
 Sof(C11S)=Sof(H11S)=Sof(C12S)=Sof(H12S)=FVAR(3)
5.a Ternary CH refined with riding coordinates:
 C15(H15), C18(H18), C27(H27), C30(H30), C45(H45), C48(H48), C57(H57), C60(H60)
5.b Aromatic/amide H refined with riding coordinates:
 C1S(H1S), C2S(H2S), C3S(H3S), C4S(H4S), C5(H5), C5S(H5S), C6(H6), C6S(H6S),
 C7(H7), C11(H11), C12(H12), C13(H13), C23(H23), C24(H24), C25(H25), C35(H35),
 C36(H36), C37(H37), C41(H41), C42(H42), C43(H43), C53(H53), C54(H54), C55(H55),
  C7S(H7S), C8S(H8S), C9S(H9S), C10S(H10S), C11S(H11S), C12S(H12S), C7B(H7B),
 C8B(H8B), C9B(H9B), C10B(H10B), C11B(H11B), C12B(H12B)
5.c Fitted hexagon refined as free rotating group:
 C7S(C8S,C9S,C10S,C11S,C12S), C7B(C8B,C9B,C10B,C11B,C12B)
5.d Idealised Me refined as rotating group:
 C16(H16A,H16B,H16C), C17(H17A,H17B,H17C), C19(H19A,H19B,H19C), C20(H20A,H20B,
 H20C), C28(H28A,H28B,H28C), C29(H29A,H29B,H29C), C31(H31A,H31B,H31C), C32(H32A,
 H32B,H32C), C46(H46A,H46B,H46C), C47(H47A,H47B,H47C), C49(H49A,H49B,H49C),
 C50(H50A,H50B,H50C), C58(H58A,H58B,H58C), C59(H59A,H59B,H59C), C61(H61A,H61B,
 H61C), C62(H62A,H62B,H62C)
;
_shelx_shelxl_version_number 2014/7
_olex2_submission_special_instructions 'No special instructions were received'

loop_
_space_group_symop_operation_xyz
'x, y, z'
'-x+1/2, y+1/2, -z+1/2'
'-x, -y, -z'
'x-1/2, -y-1/2, z-1/2'

loop_
_atom_site_label
_atom_site_type_symbol
_atom_site_fract_x
_atom_site_fract_y
_atom_site_fract_z
_atom_site_U_iso_or_equiv
_atom_site_adp_type
_atom_site_occupancy
_atom_site_site_symmetry_order
_atom_site_calc_flag
_atom_site_refinement_flags_posn
_atom_site_refinement_flags_adp
_atom_site_refinement_flags_occupancy
_atom_site_disorder_assembly
_atom_site_disorder_group
Pt1 Pt 0.32317(2) 0.57851(2) 0.69266(2) 0.02229(8) Uani 1 1 d . . . . .
Ag1 Ag 0.54455(5) 0.58678(2) 0.72057(3) 0.03704(16) Uani 1 1 d . . . . .
Ag2 Ag 0.47313(5) 0.54097(2) 0.61227(3) 0.04091(17) Uani 1 1 d . . . . .
S1 S 0.67636(16) 0.49722(7) 0.51322(9) 0.0336(5) Uani 1 1 d . U . . .
F1 F 0.8467(6) 0.5117(3) 0.5897(4) 0.061(2) Uani 0.641(8) 1 d . U P A 1
F2 F 0.8565(6) 0.5451(2) 0.5012(4) 0.052(2) Uani 0.641(8) 1 d . U P A 1
F3 F 0.8939(9) 0.4751(4) 0.5064(4) 0.050(2) Uani 0.641(8) 1 d . U P A 1
F1B F 0.8695(12) 0.5345(5) 0.5544(9) 0.062(3) Uani 0.359(8) 1 d . U P A 2
F2B F 0.8380(11) 0.4663(5) 0.5800(6) 0.056(3) Uani 0.359(8) 1 d . U P A 2
F3B F 0.8812(18) 0.4796(8) 0.4826(9) 0.055(4) Uani 0.359(8) 1 d . U P A 2
O1 O 0.6206(8) 0.5331(3) 0.5457(5) 0.042(2) Uani 0.639(8) 1 d . U P B 1
O2 O 0.6675(7) 0.4970(3) 0.4462(4) 0.050(2) Uani 0.639(8) 1 d . U P B 1
O3 O 0.6576(7) 0.4521(3) 0.5433(5) 0.048(2) Uani 0.639(8) 1 d . U P B 1
O1B O 0.6269(15) 0.5159(6) 0.5704(8) 0.041(3) Uani 0.361(8) 1 d . U P B 2
O2B O 0.6796(14) 0.5358(6) 0.4653(7) 0.051(3) Uani 0.361(8) 1 d . U P B 2
O3B O 0.6483(12) 0.4568(5) 0.4868(8) 0.045(3) Uani 0.361(8) 1 d . U P B 2
N1 N 0.3128(5) 0.49325(18) 0.7773(3) 0.0243(14) Uani 1 1 d . . . . .
N2 N 0.3622(5) 0.67270(18) 0.6351(3) 0.0223(13) Uani 1 1 d . . . . .
C1 C 0.3184(6) 0.5242(2) 0.7428(3) 0.0265(17) Uani 1 1 d . . . . .
C1A C 0.8246(7) 0.5027(3) 0.5305(4) 0.0477(14) Uani 1 1 d . U . . .
C1S C 0.1305(6) 0.5730(3) 0.6393(4) 0.039(2) Uani 1 1 d . . . . .
H1S H 0.1772 0.5747 0.6025 0.047 Uiso 1 1 calc R . . . .
C2 C 0.3542(6) 0.6359(2) 0.6541(3) 0.0220(16) Uani 1 1 d . . . . .
C2S C 0.0867(7) 0.5319(3) 0.6585(4) 0.042(2) Uani 1 1 d . . . . .
H2S H 0.1041 0.5053 0.6351 0.050 Uiso 1 1 calc R . . . .
C3 C 0.3345(6) 0.4586(2) 0.8215(3) 0.0232(16) Uani 1 1 d . . . . .
C3S C 0.0190(7) 0.5293(3) 0.7107(4) 0.040(2) Uani 1 1 d . . . . .
H3S H -0.0112 0.5010 0.7235 0.048 Uiso 1 1 calc R . . . .
C4 C 0.4482(6) 0.4491(2) 0.8355(3) 0.0247(17) Uani 1 1 d . . . . .
C4S C -0.0058(7) 0.5680(3) 0.7452(4) 0.042(2) Uani 1 1 d . . . . .
H4S H -0.0537 0.5661 0.7814 0.050 Uiso 1 1 calc R . . . .
C5 C 0.4713(6) 0.4168(2) 0.8826(3) 0.0271(16) Uani 1 1 d . . . . .
H5 H 0.5476 0.4095 0.8932 0.033 Uiso 1 1 calc R . . . .
C5S C 0.0385(7) 0.6089(3) 0.7271(4) 0.044(2) Uani 1 1 d . . . . .
H5S H 0.0224 0.6352 0.7515 0.053 Uiso 1 1 calc R . . . .
C6 C 0.3825(6) 0.3954(2) 0.9141(3) 0.0264(17) Uani 1 1 d . . . . .
H6 H 0.3988 0.3728 0.9450 0.032 Uiso 1 1 calc R . . . .
C6S C 0.1058(6) 0.6119(3) 0.6740(4) 0.037(2) Uani 1 1 d . . . . .
H6S H 0.1353 0.6403 0.6610 0.044 Uiso 1 1 calc R . . . .
C7 C 0.2718(6) 0.4066(2) 0.9009(3) 0.0252(17) Uani 1 1 d . . . . .
H7 H 0.2127 0.3926 0.9244 0.030 Uiso 1 1 calc R . . . .
C8 C 0.2440(6) 0.4382(2) 0.8537(3) 0.0258(17) Uani 1 1 d . . . . .
C9 C 0.5401(6) 0.4745(2) 0.8028(3) 0.0284(18) Uani 1 1 d . . . . .
C10 C 0.5752(6) 0.5161(2) 0.8283(4) 0.0325(19) Uani 1 1 d . . . . .
C11 C 0.6595(7) 0.5398(3) 0.7955(4) 0.044(2) Uani 1 1 d . . . . .
H11 H 0.6871 0.5675 0.8124 0.053 Uiso 1 1 calc R . . . .
C12 C 0.7030(7) 0.5235(3) 0.7389(4) 0.045(2) Uani 1 1 d . . . . .
H12 H 0.7588 0.5406 0.7170 0.054 Uiso 1 1 calc R . . . .
C13 C 0.6670(7) 0.4831(3) 0.7137(4) 0.044(2) Uani 1 1 d . . . . .
H13 H 0.6980 0.4722 0.6749 0.053 Uiso 1 1 calc R . . . .
C14 C 0.5846(6) 0.4583(2) 0.7458(3) 0.0316(18) Uani 1 1 d . . . . .
C15 C 0.5305(6) 0.5330(2) 0.8920(3) 0.0316(18) Uani 1 1 d . . . . .
H15 H 0.4592 0.5160 0.9016 0.038 Uiso 1 1 calc R . . . .
C16 C 0.6156(7) 0.5229(3) 0.9448(4) 0.048(2) Uani 1 1 d . . . . .
H16A H 0.6277 0.4903 0.9477 0.071 Uiso 1 1 calc GR . . . .
H16B H 0.5863 0.5341 0.9856 0.071 Uiso 1 1 calc GR . . . .
H16C H 0.6877 0.5379 0.9354 0.071 Uiso 1 1 calc GR . . . .
C17 C 0.5015(7) 0.5836(2) 0.8909(4) 0.047(2) Uani 1 1 d . . . . .
H17A H 0.5712 0.6011 0.8851 0.070 Uiso 1 1 calc GR . . . .
H17B H 0.4660 0.5921 0.9313 0.070 Uiso 1 1 calc GR . . . .
H17C H 0.4488 0.5898 0.8555 0.070 Uiso 1 1 calc GR . . . .
C18 C 0.5426(7) 0.4141(3) 0.7172(4) 0.045(2) Uani 1 1 d . . . . .
H18 H 0.5004 0.3975 0.7513 0.055 Uiso 1 1 calc R . . . .
C19 C 0.6394(8) 0.3836(3) 0.6951(4) 0.060(3) Uani 1 1 d . . . . .
H19A H 0.6810 0.3985 0.6606 0.090 Uiso 1 1 calc GR . . . .
H19B H 0.6082 0.3549 0.6795 0.090 Uiso 1 1 calc GR . . . .
H19C H 0.6912 0.3777 0.7310 0.090 Uiso 1 1 calc GR . . . .
C20 C 0.4604(7) 0.4228(3) 0.6627(4) 0.055(2) Uani 1 1 d . . . . .
H20A H 0.3998 0.4429 0.6772 0.083 Uiso 1 1 calc GR . . . .
H20B H 0.4274 0.3942 0.6483 0.083 Uiso 1 1 calc GR . . . .
H20C H 0.5008 0.4371 0.6272 0.083 Uiso 1 1 calc GR . . . .
C21 C 0.1235(6) 0.4523(2) 0.8435(3) 0.0258(17) Uani 1 1 d . . . . .
C22 C 0.0503(6) 0.4243(2) 0.8081(3) 0.0301(17) Uani 1 1 d . . . . .
C23 C -0.0654(7) 0.4344(2) 0.8087(4) 0.043(2) Uani 1 1 d . . . . .
H23 H -0.1167 0.4156 0.7858 0.052 Uiso 1 1 calc R . . . .
C24 C -0.1072(7) 0.4713(2) 0.8417(4) 0.040(2) Uani 1 1 d . . . . .
H24 H -0.1866 0.4766 0.8432 0.048 Uiso 1 1 calc R . . . .
C25 C -0.0328(7) 0.5001(3) 0.8724(3) 0.0350(19) Uani 1 1 d . . . . .
H25 H -0.0611 0.5266 0.8924 0.042 Uiso 1 1 calc R . . . .
C26 C 0.0838(6) 0.4910(2) 0.8745(3) 0.0266(17) Uani 1 1 d . . . . .
C27 C 0.0955(7) 0.3852(2) 0.7680(4) 0.044(2) Uani 1 1 d . . . . .
H27 H 0.1647 0.3732 0.7900 0.053 Uiso 1 1 calc R . . . .
C28 C 0.0129(7) 0.3460(2) 0.7596(4) 0.047(2) Uani 1 1 d . . . . .
H28A H -0.0146 0.3364 0.8015 0.071 Uiso 1 1 calc GR . . . .
H28B H 0.0517 0.3207 0.7389 0.071 Uiso 1 1 calc GR . . . .
H28C H -0.0514 0.3557 0.7331 0.071 Uiso 1 1 calc GR . . . .
C29 C 0.1320(7) 0.4030(2) 0.7033(4) 0.050(2) Uani 1 1 d . . . . .
H29A H 0.0659 0.4153 0.6806 0.075 Uiso 1 1 calc GR . . . .
H29B H 0.1648 0.3784 0.6782 0.075 Uiso 1 1 calc GR . . . .
H29C H 0.1888 0.4268 0.7093 0.075 Uiso 1 1 calc GR . . . .
C30 C 0.1641(6) 0.5227(2) 0.9094(3) 0.0329(19) Uani 1 1 d . . . . .
H30 H 0.2426 0.5101 0.9062 0.040 Uiso 1 1 calc R . . . .
C31 C 0.1340(7) 0.5258(2) 0.9804(3) 0.042(2) Uani 1 1 d . . . . .
H31A H 0.0597 0.5403 0.9850 0.063 Uiso 1 1 calc GR . . . .
H31B H 0.1917 0.5437 1.0028 0.063 Uiso 1 1 calc GR . . . .
H31C H 0.1315 0.4954 0.9988 0.063 Uiso 1 1 calc GR . . . .
C32 C 0.1641(7) 0.5696(2) 0.8792(4) 0.045(2) Uani 1 1 d . . . . .
H32A H 0.1761 0.5669 0.8331 0.067 Uiso 1 1 calc GR . . . .
H32B H 0.2253 0.5878 0.8981 0.067 Uiso 1 1 calc GR . . . .
H32C H 0.0911 0.5844 0.8870 0.067 Uiso 1 1 calc GR . . . .
C33 C 0.3882(6) 0.71625(19) 0.6144(3) 0.0202(16) Uani 1 1 d . . . . .
C34 C 0.5036(6) 0.7270(2) 0.6086(3) 0.0208(16) Uani 1 1 d . . . . .
C35 C 0.5306(6) 0.7702(2) 0.5887(3) 0.0264(17) Uani 1 1 d . . . . .
H35 H 0.6077 0.7791 0.5847 0.032 Uiso 1 1 calc R . . . .
C36 C 0.4441(6) 0.8005(2) 0.5747(3) 0.0295(18) Uani 1 1 d . . . . .
H36 H 0.4632 0.8301 0.5611 0.035 Uiso 1 1 calc R . . . .
C37 C 0.3310(6) 0.7887(2) 0.5798(3) 0.0257(17) Uani 1 1 d . . . . .
H37 H 0.2738 0.8100 0.5686 0.031 Uiso 1 1 calc R . . . .
C38 C 0.3006(6) 0.7462(2) 0.6011(3) 0.0218(16) Uani 1 1 d . . . . .
C39 C 0.5915(6) 0.6916(2) 0.6240(3) 0.0264(17) Uani 1 1 d . . . . .
C40 C 0.6223(6) 0.6839(2) 0.6876(3) 0.0279(17) Uani 1 1 d . . . . .
C41 C 0.6986(6) 0.6483(2) 0.7003(4) 0.040(2) Uani 1 1 d . . . . .
H41 H 0.7211 0.6419 0.7430 0.048 Uiso 1 1 calc R . . . .
C42 C 0.7410(7) 0.6226(3) 0.6506(4) 0.044(2) Uani 1 1 d . . . . .
H42 H 0.7923 0.5986 0.6597 0.052 Uiso 1 1 calc R . . . .
C43 C 0.7106(7) 0.6309(2) 0.5898(4) 0.043(2) Uani 1 1 d . . . . .
H43 H 0.7408 0.6125 0.5569 0.052 Uiso 1 1 calc R . . . .
C44 C 0.6365(6) 0.6656(2) 0.5738(4) 0.0308(18) Uani 1 1 d . . . . .
C45 C 0.5829(7) 0.7149(2) 0.7404(3) 0.0340(19) Uani 1 1 d . . . . .
H45 H 0.5119 0.7300 0.7250 0.041 Uiso 1 1 calc R . . . .
C46 C 0.6722(7) 0.7517(2) 0.7502(4) 0.040(2) Uani 1 1 d . . . . .
H46A H 0.7438 0.7379 0.7642 0.060 Uiso 1 1 calc GR . . . .
H46B H 0.6461 0.7730 0.7828 0.060 Uiso 1 1 calc GR . . . .
H46C H 0.6839 0.7678 0.7099 0.060 Uiso 1 1 calc GR . . . .
C47 C 0.5544(7) 0.6908(3) 0.8023(4) 0.047(2) Uani 1 1 d . . . . .
H47A H 0.5042 0.6652 0.7932 0.070 Uiso 1 1 calc GR . . . .
H47B H 0.5162 0.7118 0.8313 0.070 Uiso 1 1 calc GR . . . .
H47C H 0.6245 0.6798 0.8225 0.070 Uiso 1 1 calc GR . . . .
C48 C 0.6011(7) 0.6738(3) 0.5057(4) 0.039(2) Uani 1 1 d . . . . .
H48 H 0.5705 0.7052 0.5031 0.047 Uiso 1 1 calc R . . . .
C49 C 0.6983(7) 0.6702(3) 0.4579(4) 0.055(3) Uani 1 1 d . . . . .
H49A H 0.7607 0.6900 0.4715 0.083 Uiso 1 1 calc GR . . . .
H49B H 0.6713 0.6795 0.4155 0.083 Uiso 1 1 calc GR . . . .
H49C H 0.7251 0.6389 0.4562 0.083 Uiso 1 1 calc GR . . . .
C50 C 0.5053(7) 0.6417(3) 0.4868(4) 0.050(2) Uani 1 1 d . . . . .
H50A H 0.5318 0.6104 0.4906 0.075 Uiso 1 1 calc GR . . . .
H50B H 0.4821 0.6477 0.4426 0.075 Uiso 1 1 calc GR . . . .
H50C H 0.4405 0.6464 0.5152 0.075 Uiso 1 1 calc GR . . . .
C51 C 0.1792(6) 0.7325(2) 0.6099(3) 0.0234(16) Uani 1 1 d . . . . .
C52 C 0.1273(6) 0.7430(2) 0.6689(3) 0.0266(17) Uani 1 1 d . . . . .
C53 C 0.0158(7) 0.7303(2) 0.6766(4) 0.037(2) Uani 1 1 d . . . . .
H53 H -0.0205 0.7369 0.7158 0.045 Uiso 1 1 calc R . . . .
C54 C -0.0454(6) 0.7082(2) 0.6292(4) 0.037(2) Uani 1 1 d . . . . .
H54 H -0.1225 0.7001 0.6356 0.045 Uiso 1 1 calc R . . . .
C55 C 0.0087(6) 0.6984(2) 0.5722(4) 0.0324(18) Uani 1 1 d . . . . .
H55 H -0.0327 0.6832 0.5395 0.039 Uiso 1 1 calc R . . . .
C56 C 0.1199(6) 0.7097(2) 0.5615(3) 0.0253(17) Uani 1 1 d . . . . .
C57 C 0.1900(6) 0.7668(2) 0.7226(3) 0.0324(18) Uani 1 1 d . . . . .
H57 H 0.2630 0.7781 0.7044 0.039 Uiso 1 1 calc R . . . .
C58 C 0.1265(7) 0.8078(3) 0.7474(4) 0.057(3) Uani 1 1 d . . . . .
H58A H 0.1037 0.8270 0.7114 0.085 Uiso 1 1 calc GR . . . .
H58B H 0.1760 0.8249 0.7763 0.085 Uiso 1 1 calc GR . . . .
H58C H 0.0589 0.7978 0.7705 0.085 Uiso 1 1 calc GR . . . .
C59 C 0.2210(8) 0.7340(3) 0.7759(4) 0.053(2) Uani 1 1 d . . . . .
H59A H 0.1516 0.7232 0.7965 0.079 Uiso 1 1 calc GR . . . .
H59B H 0.2689 0.7493 0.8076 0.079 Uiso 1 1 calc GR . . . .
H59C H 0.2624 0.7083 0.7581 0.079 Uiso 1 1 calc GR . . . .
C60 C 0.1757(7) 0.6987(2) 0.4976(3) 0.0357(19) Uani 1 1 d . . . . .
H60 H 0.2576 0.7074 0.5011 0.043 Uiso 1 1 calc R . . . .
C61 C 0.1230(8) 0.7268(3) 0.4441(4) 0.052(2) Uani 1 1 d . . . . .
H61A H 0.0424 0.7191 0.4396 0.078 Uiso 1 1 calc GR . . . .
H61B H 0.1621 0.7203 0.4039 0.078 Uiso 1 1 calc GR . . . .
H61C H 0.1307 0.7589 0.4542 0.078 Uiso 1 1 calc GR . . . .
C62 C 0.1706(7) 0.6484(3) 0.4827(4) 0.053(2) Uani 1 1 d . . . . .
H62A H 0.2043 0.6314 0.5181 0.080 Uiso 1 1 calc GR . . . .
H62B H 0.2130 0.6423 0.4435 0.080 Uiso 1 1 calc GR . . . .
H62C H 0.0913 0.6393 0.4767 0.080 Uiso 1 1 calc GR . . . .
C7S C 0.6947(14) 0.8506(6) 0.5054(5) 0.056(2) Uani 0.536(16) 1 d . U P C 1
H7S H 0.6427 0.8614 0.4740 0.067 Uiso 0.536(16) 1 calc R . P C 1
C8S C 0.7756(15) 0.8186(6) 0.4891(6) 0.067(5) Uani 0.536(16) 1 d G U P C 1
H8S H 0.7789 0.8074 0.4466 0.080 Uiso 0.536(16) 1 calc R . P C 1
C9S C 0.8517(11) 0.8028(4) 0.5349(8) 0.077(6) Uani 0.536(16) 1 d G U P C 1
H9S H 0.9071 0.7809 0.5238 0.092 Uiso 0.536(16) 1 calc R . P C 1
C10S C 0.8469(11) 0.8191(4) 0.5971(7) 0.054(4) Uani 0.536(16) 1 d G U P C 1
H10S H 0.8989 0.8083 0.6285 0.064 Uiso 0.536(16) 1 calc R . P C 1
C11S C 0.7660(13) 0.8512(4) 0.6134(5) 0.054(4) Uani 0.536(16) 1 d G U P C 1
H11S H 0.7627 0.8623 0.6559 0.065 Uiso 0.536(16) 1 calc R . P C 1
C12S C 0.6899(11) 0.8669(4) 0.5676(6) 0.045(3) Uani 0.536(16) 1 d G U P C 1
H12S H 0.6345 0.8889 0.5787 0.054 Uiso 0.536(16) 1 calc R . P C 1
C7B C 0.6979(14) 0.8528(7) 0.5137(8) 0.056(2) Uani 0.464(16) 1 d . U P C 2
H7B H 0.6314 0.8673 0.4980 0.067 Uiso 0.464(16) 1 calc R . P C 2
C8B C 0.7648(16) 0.8275(7) 0.4726(6) 0.070(7) Uani 0.464(16) 1 d G U P C 2
H8B H 0.7440 0.8247 0.4289 0.084 Uiso 0.464(16) 1 calc R . P C 2
C9B C 0.8622(13) 0.8063(6) 0.4955(8) 0.070(6) Uani 0.464(16) 1 d G U P C 2
H9B H 0.9079 0.7890 0.4674 0.084 Uiso 0.464(16) 1 calc R . P C 2
C10B C 0.8926(12) 0.8104(5) 0.5595(9) 0.053(5) Uani 0.464(16) 1 d G U P C 2
H10B H 0.9591 0.7959 0.5752 0.063 Uiso 0.464(16) 1 calc R . P C 2
C11B C 0.8257(16) 0.8357(5) 0.6006(6) 0.060(5) Uani 0.464(16) 1 d G U P C 2
H11B H 0.8465 0.8385 0.6443 0.072 Uiso 0.464(16) 1 calc R . P C 2
C12B C 0.7284(15) 0.8569(5) 0.5777(7) 0.059(5) Uani 0.464(16) 1 d G U P C 2
H12B H 0.6826 0.8742 0.6058 0.070 Uiso 0.464(16) 1 calc R . P C 2
S2 S 0.33829(17) 0.86043(6) 0.41699(9) 0.0337(5) Uani 1 1 d . . . . .
F4 F 0.5236(4) 0.82564(16) 0.3710(3) 0.0673(15) Uani 1 1 d . . . . .
F5 F 0.3752(5) 0.79159(18) 0.3421(3) 0.0831(19) Uani 1 1 d . . . . .
F6 F 0.4406(5) 0.78231(14) 0.4357(2) 0.0621(15) Uani 1 1 d . . . . .
O4 O 0.4106(5) 0.88200(16) 0.4630(3) 0.0462(15) Uani 1 1 d . . . . .
O5 O 0.2380(5) 0.84074(18) 0.4437(3) 0.0522(16) Uani 1 1 d . . . . .
O6 O 0.3218(5) 0.88462(19) 0.3587(3) 0.0580(17) Uani 1 1 d . . . . .
C2A C 0.4203(7) 0.8118(3) 0.3911(4) 0.040(2) Uani 1 1 d . . . . .

loop_
_atom_site_aniso_label
_atom_site_aniso_U_11
_atom_site_aniso_U_22
_atom_site_aniso_U_33
_atom_site_aniso_U_23
_atom_site_aniso_U_13
_atom_site_aniso_U_12
Pt1 0.03058(16) 0.01636(13) 0.01995(14) 0.00278(13) 0.00175(11) -0.00363(14)
Ag1 0.0361(4) 0.0401(4) 0.0347(3) 0.0029(3) -0.0125(3) -0.0050(3)
Ag2 0.0311(4) 0.0511(4) 0.0406(4) -0.0187(3) 0.0060(3) -0.0008(3)
S1 0.0245(10) 0.0462(12) 0.0300(11) -0.0132(9) 0.0005(8) -0.0022(9)
F1 0.035(4) 0.101(6) 0.047(3) -0.017(3) -0.004(3) -0.017(4)
F2 0.030(4) 0.060(3) 0.067(5) -0.012(3) 0.007(3) -0.005(3)
F3 0.034(4) 0.067(4) 0.050(5) -0.011(4) -0.002(4) 0.003(3)
F1B 0.038(6) 0.072(5) 0.075(7) -0.029(4) -0.003(5) -0.004(4)
F2B 0.036(6) 0.075(5) 0.055(5) -0.013(4) -0.003(4) 0.010(4)
F3B 0.034(6) 0.076(7) 0.054(5) -0.021(5) 0.002(4) 0.004(5)
O1 0.035(4) 0.044(4) 0.046(5) -0.009(3) 0.016(4) -0.005(3)
O2 0.032(5) 0.087(6) 0.032(3) -0.009(3) 0.004(2) -0.010(4)
O3 0.039(5) 0.047(3) 0.057(5) -0.004(3) 0.006(4) -0.003(3)
O1B 0.035(6) 0.055(7) 0.033(4) -0.009(4) 0.000(4) 0.007(5)
O2B 0.052(7) 0.058(5) 0.042(5) -0.005(4) 0.001(4) -0.001(4)
O3B 0.031(6) 0.050(4) 0.054(7) -0.018(4) -0.009(5) 0.000(4)
N1 0.028(4) 0.023(3) 0.022(3) 0.004(3) -0.005(3) -0.001(3)
N2 0.026(3) 0.018(3) 0.024(3) 0.001(3) 0.000(3) 0.000(3)
C1 0.028(4) 0.024(4) 0.026(4) -0.007(3) 0.000(3) 0.000(3)
C1A 0.032(2) 0.064(3) 0.048(3) -0.017(2) -0.0012(19) -0.0029(19)
C1S 0.034(5) 0.043(5) 0.040(5) 0.004(4) -0.006(4) -0.003(4)
C2 0.021(4) 0.023(4) 0.022(4) 0.000(3) 0.003(3) 0.004(3)
C2S 0.041(5) 0.039(5) 0.045(5) 0.002(4) -0.001(4) -0.001(4)
C3 0.035(4) 0.017(4) 0.017(4) 0.000(3) -0.003(3) -0.003(3)
C3S 0.041(5) 0.041(5) 0.039(5) 0.000(4) -0.005(4) 0.006(4)
C4 0.042(5) 0.016(4) 0.017(4) -0.003(3) 0.008(3) -0.001(3)
C4S 0.035(5) 0.046(5) 0.044(5) 0.005(4) -0.001(4) -0.004(4)
C5 0.033(4) 0.017(4) 0.031(4) 0.007(3) 0.000(3) 0.004(3)
C5S 0.072(7) 0.027(4) 0.032(5) 0.002(4) 0.010(5) 0.008(4)
C6 0.032(4) 0.020(4) 0.027(4) 0.003(3) -0.002(3) -0.001(3)
C6S 0.031(5) 0.033(5) 0.046(5) 0.013(4) 0.002(4) -0.007(4)
C7 0.035(5) 0.014(3) 0.027(4) 0.003(3) 0.007(3) -0.006(3)
C8 0.038(5) 0.017(4) 0.023(4) 0.001(3) -0.005(3) -0.005(3)
C9 0.031(5) 0.031(4) 0.023(4) 0.008(3) -0.002(3) -0.005(3)
C10 0.035(5) 0.026(4) 0.036(5) 0.009(3) -0.013(4) -0.005(4)
C11 0.035(5) 0.035(5) 0.062(6) 0.017(4) -0.021(5) -0.009(4)
C12 0.030(5) 0.055(6) 0.049(6) 0.032(5) 0.008(4) 0.000(4)
C13 0.044(5) 0.043(5) 0.046(5) 0.014(4) 0.017(4) -0.009(4)
C14 0.034(5) 0.039(5) 0.021(4) 0.011(3) 0.004(4) -0.001(4)
C15 0.037(5) 0.028(4) 0.030(4) 0.005(3) -0.014(4) -0.001(4)
C16 0.063(6) 0.040(5) 0.040(5) -0.005(4) -0.022(5) -0.002(4)
C17 0.043(5) 0.029(5) 0.067(6) 0.005(4) -0.009(5) -0.002(4)
C18 0.060(6) 0.042(5) 0.035(5) 0.001(4) 0.018(4) -0.008(5)
C19 0.083(8) 0.041(5) 0.056(6) 0.000(5) 0.008(6) 0.006(5)
C20 0.056(6) 0.056(6) 0.054(6) -0.027(5) 0.001(5) 0.003(5)
C21 0.036(5) 0.019(4) 0.022(4) 0.002(3) -0.003(3) -0.002(3)
C22 0.037(5) 0.018(4) 0.035(4) -0.005(3) -0.003(4) 0.004(4)
C23 0.037(5) 0.032(5) 0.060(6) -0.007(4) -0.014(4) -0.006(4)
C24 0.033(5) 0.038(5) 0.048(5) 0.010(4) -0.013(4) -0.001(4)
C25 0.038(5) 0.039(5) 0.028(4) 0.003(4) -0.001(4) 0.016(4)
C26 0.041(5) 0.022(4) 0.017(4) 0.004(3) -0.003(3) -0.001(3)
C27 0.059(6) 0.032(5) 0.040(5) 0.001(4) -0.015(4) -0.003(4)
C28 0.080(7) 0.025(4) 0.037(5) -0.005(4) -0.014(5) -0.005(4)
C29 0.063(6) 0.032(5) 0.055(6) -0.019(4) 0.009(5) -0.009(4)
C30 0.034(5) 0.033(4) 0.032(5) -0.008(3) -0.007(4) 0.006(4)
C31 0.049(6) 0.030(4) 0.046(5) -0.010(4) -0.010(4) 0.008(4)
C32 0.057(6) 0.029(5) 0.048(5) -0.013(4) 0.006(5) 0.001(4)
C33 0.033(4) 0.008(3) 0.020(4) 0.001(3) 0.000(3) -0.002(3)
C34 0.029(4) 0.016(4) 0.017(4) 0.000(3) 0.007(3) -0.004(3)
C35 0.030(4) 0.023(4) 0.027(4) 0.006(3) -0.002(3) -0.010(3)
C36 0.045(5) 0.019(4) 0.024(4) 0.006(3) 0.002(4) -0.006(4)
C37 0.035(5) 0.019(4) 0.022(4) 0.007(3) -0.003(3) -0.006(3)
C38 0.031(4) 0.023(4) 0.011(3) -0.002(3) 0.004(3) 0.004(3)
C39 0.022(4) 0.014(4) 0.043(5) 0.002(3) 0.003(4) -0.008(3)
C40 0.026(4) 0.026(4) 0.032(4) 0.012(3) -0.001(3) -0.008(3)
C41 0.030(5) 0.040(5) 0.051(6) 0.021(4) -0.011(4) -0.009(4)
C42 0.034(5) 0.031(5) 0.067(6) 0.014(5) 0.006(5) 0.003(4)
C43 0.043(5) 0.025(4) 0.063(6) 0.003(4) 0.012(5) 0.002(4)
C44 0.037(5) 0.017(4) 0.039(5) 0.002(3) 0.009(4) -0.005(3)
C45 0.038(5) 0.037(4) 0.027(4) 0.005(4) -0.011(4) -0.005(4)
C46 0.052(6) 0.029(4) 0.039(5) 0.001(4) -0.010(4) -0.008(4)
C47 0.062(6) 0.042(5) 0.036(5) 0.013(4) -0.008(4) -0.012(4)
C48 0.044(5) 0.037(5) 0.037(5) -0.008(4) 0.000(4) -0.001(4)
C49 0.062(7) 0.059(6) 0.045(6) 0.002(5) 0.010(5) -0.007(5)
C50 0.054(6) 0.054(6) 0.042(5) -0.013(4) 0.007(5) -0.006(5)
C51 0.024(4) 0.016(4) 0.030(4) 0.003(3) -0.001(3) 0.003(3)
C52 0.032(5) 0.020(4) 0.028(4) -0.003(3) 0.009(3) 0.001(3)
C53 0.045(5) 0.030(4) 0.037(5) 0.006(4) 0.015(4) -0.003(4)
C54 0.025(4) 0.020(4) 0.067(6) 0.008(4) 0.004(4) -0.001(3)
C55 0.030(5) 0.024(4) 0.044(5) 0.004(4) 0.002(4) -0.004(4)
C56 0.032(4) 0.019(4) 0.025(4) 0.004(3) -0.002(3) 0.003(3)
C57 0.039(5) 0.027(4) 0.031(4) -0.003(3) 0.006(4) -0.007(4)
C58 0.062(7) 0.046(5) 0.062(6) -0.021(5) 0.004(5) 0.006(5)
C59 0.069(7) 0.053(6) 0.036(5) -0.010(4) -0.001(5) -0.003(5)
C60 0.035(5) 0.045(5) 0.027(4) -0.007(4) -0.001(4) -0.003(4)
C61 0.074(7) 0.055(6) 0.026(5) 0.007(4) -0.002(5) 0.001(5)
C62 0.065(7) 0.052(6) 0.043(6) -0.013(4) 0.017(5) -0.005(5)
C7S 0.055(5) 0.035(5) 0.079(5) 0.015(4) -0.002(4) -0.008(4)
C8S 0.059(8) 0.044(8) 0.097(7) 0.009(6) -0.001(5) -0.002(7)
C9S 0.070(9) 0.058(10) 0.101(8) 0.004(7) -0.007(7) 0.010(8)
C10S 0.044(8) 0.020(8) 0.097(8) 0.018(6) -0.002(6) -0.010(6)
C11S 0.050(9) 0.027(8) 0.084(6) 0.017(5) -0.008(5) -0.004(6)
C12S 0.039(7) 0.016(6) 0.078(5) 0.021(5) -0.002(5) -0.015(5)
C7B 0.055(5) 0.035(5) 0.079(5) 0.015(4) -0.002(4) -0.008(4)
C8B 0.059(9) 0.072(15) 0.079(6) 0.002(6) -0.016(5) 0.014(10)
C9B 0.062(8) 0.059(12) 0.088(8) -0.007(8) -0.025(6) 0.010(8)
C10B 0.058(8) 0.015(8) 0.085(8) 0.003(7) -0.022(7) -0.018(6)
C11B 0.072(10) 0.020(11) 0.089(7) 0.005(6) -0.017(6) -0.009(7)
C12B 0.068(9) 0.028(10) 0.079(6) 0.015(5) -0.007(5) -0.009(7)
S2 0.0300(11) 0.0339(11) 0.0371(12) 0.0091(9) -0.0033(9) 0.0027(9)
F4 0.055(4) 0.063(3) 0.084(4) 0.000(3) 0.018(3) 0.017(3)
F5 0.096(5) 0.088(4) 0.065(4) -0.044(3) -0.031(3) 0.021(4)
F6 0.104(5) 0.040(3) 0.042(3) 0.006(2) 0.007(3) 0.029(3)
O4 0.052(4) 0.034(3) 0.052(4) -0.010(3) -0.007(3) 0.009(3)
O5 0.036(4) 0.055(4) 0.065(4) 0.015(3) 0.010(3) 0.000(3)
O6 0.058(4) 0.074(4) 0.042(4) 0.030(3) 0.003(3) 0.024(3)
C2A 0.036(5) 0.055(6) 0.030(5) 0.002(4) -0.001(4) 0.005(4)

loop_
_atom_type_symbol
_atom_type_description
_atom_type_scat_dispersion_real
_atom_type_scat_dispersion_imag
_atom_type_scat_source
C C 0.0033 0.0016 'International Tables Vol C Tables 4.2.6.8 and 6.1.1.4'
H H 0.0000 0.0000 'International Tables Vol C Tables 4.2.6.8 and 6.1.1.4'
Ag Ag -0.8971 1.1015 'International Tables Vol C Tables 4.2.6.8 and 6.1.1.4'
F F 0.0171 0.0103 'International Tables Vol C Tables 4.2.6.8 and 6.1.1.4'
N N 0.0061 0.0033 'International Tables Vol C Tables 4.2.6.8 and 6.1.1.4'
O O 0.0106 0.0060 'International Tables Vol C Tables 4.2.6.8 and 6.1.1.4'
Pt Pt -1.7033 8.3905 'International Tables Vol C Tables 4.2.6.8 and 6.1.1.4'
S S 0.1246 0.1234 'International Tables Vol C Tables 4.2.6.8 and 6.1.1.4'

loop_
_geom_angle_atom_site_label_1
_geom_angle_atom_site_label_2
_geom_angle_atom_site_label_3
_geom_angle
_geom_angle_site_symmetry_1
_geom_angle_site_symmetry_3
Ag1 Pt1 Ag2 62.08(2) . .
C1 Pt1 Ag1 89.4(2) . .
C1 Pt1 Ag2 91.0(2) . .
C1 Pt1 C1S 99.1(3) . .
C1S Pt1 Ag1 166.31(19) . .
C1S Pt1 Ag2 106.73(19) . .
C2 Pt1 Ag1 79.8(2) . .
C2 Pt1 Ag2 88.55(19) . .
C2 Pt1 C1 168.0(3) . .
C2 Pt1 C1S 92.5(3) . .
Pt1 Ag1 Ag2 59.118(18) . .
C11 Ag1 Pt1 127.63(18) . .
C11 Ag1 Ag2 113.8(2) . .
C11 Ag1 C12 30.8(2) . .
C11 Ag1 C41 96.7(2) . .
C12 Ag1 Pt1 130.19(19) . .
C12 Ag1 Ag2 89.0(2) . .
C41 Ag1 Pt1 134.88(16) . .
C41 Ag1 Ag2 114.63(19) . .
C41 Ag1 C12 91.5(2) . .
Pt1 Ag2 Ag1 58.800(19) . .
O1 Ag2 Pt1 160.9(2) . .
O1 Ag2 Ag1 109.1(3) . .
O1 Ag2 O2 100.0(3) . 3_666
O2 Ag2 Pt1 93.5(2) 3_666 .
O2 Ag2 Ag1 150.9(2) 3_666 .
O1B Ag2 Pt1 163.1(5) . .
O1B Ag2 Ag1 104.5(5) . .
O1B Ag2 O3B 98.5(6) . 3_666
O3B Ag2 Pt1 97.7(3) 3_666 .
O3B Ag2 Ag1 146.3(3) 3_666 .
O1 S1 O3 113.4(5) . .
O1 S1 C1A 106.7(5) . .
O2 S1 O1 116.7(6) . .
O2 S1 O3 113.9(5) . .
O2 S1 C1A 105.6(5) . .
O3 S1 C1A 98.2(5) . .
O1B S1 O2B 105.6(9) . .
O1B S1 C1A 101.3(8) . .
O2B S1 C1A 92.1(7) . .
O3B S1 O1B 125.2(10) . .
O3B S1 O2B 113.6(9) . .
O3B S1 C1A 113.4(7) . .
S1 O1 Ag2 137.2(6) . .
S1 O2 Ag2 124.9(5) . 3_666
S1 O1B Ag2 144.7(11) . .
S1 O3B Ag2 116.7(9) . 3_666
C1 N1 C3 165.8(7) . .
C2 N2 C33 171.9(7) . .
N1 C1 Pt1 174.6(6) . .
F1 C1A S1 113.8(7) . .
F1 C1A F2 100.2(8) . .
F2 C1A S1 104.4(6) . .
F3 C1A S1 119.5(8) . .
F3 C1A F1 112.9(9) . .
F3 C1A F2 102.8(9) . .
F1B C1A S1 126.1(10) . .
F1B C1A F2B 103.5(12) . .
F1B C1A F3B 118.6(15) . .
F2B C1A S1 99.9(7) . .
F3B C1A S1 106.4(10) . .
F3B C1A F2B 95.5(12) . .
Pt1 C1S H1S 80.3 . .
C2S C1S Pt1 105.3(5) . .
C2S C1S H1S 120.1 . .
C2S C1S C6S 119.8(8) . .
C6S C1S Pt1 84.6(4) . .
C6S C1S H1S 120.1 . .
N2 C2 Pt1 171.7(6) . .
C1S C2S H2S 119.8 . .
C3S C2S C1S 120.4(8) . .
C3S C2S H2S 119.8 . .
C4 C3 N1 117.1(6) . .
C4 C3 C8 122.9(6) . .
C8 C3 N1 119.7(6) . .
C2S C3S H3S 120.0 . .
C2S C3S C4S 119.9(8) . .
C4S C3S H3S 120.0 . .
C3 C4 C5 117.8(6) . .
C3 C4 C9 120.1(6) . .
C5 C4 C9 122.0(7) . .
C3S C4S H4S 119.9 . .
C5S C4S C3S 120.3(8) . .
C5S C4S H4S 119.9 . .
C4 C5 H5 119.9 . .
C6 C5 C4 120.1(7) . .
C6 C5 H5 119.9 . .
C4S C5S H5S 119.9 . .
C6S C5S C4S 120.2(7) . .
C6S C5S H5S 119.9 . .
C5 C6 H6 119.6 . .
C7 C6 C5 120.8(6) . .
C7 C6 H6 119.6 . .
C1S C6S H6S 120.3 . .
C5S C6S C1S 119.4(7) . .
C5S C6S H6S 120.3 . .
C6 C7 H7 119.3 . .
C6 C7 C8 121.3(7) . .
C8 C7 H7 119.3 . .
C3 C8 C21 122.4(6) . .
C7 C8 C3 117.0(7) . .
C7 C8 C21 120.3(6) . .
C10 C9 C4 118.8(6) . .
C14 C9 C4 120.0(6) . .
C14 C9 C10 121.1(7) . .
C9 C10 C15 121.3(7) . .
C11 C10 C9 117.5(7) . .
C11 C10 C15 121.0(7) . .
Ag1 C11 H11 86.3 . .
C10 C11 Ag1 101.8(5) . .
C10 C11 H11 119.6 . .
C12 C11 Ag1 81.8(5) . .
C12 C11 C10 120.9(8) . .
C12 C11 H11 119.6 . .
Ag1 C12 H12 92.4 . .
C11 C12 Ag1 67.4(4) . .
C11 C12 H12 119.4 . .
C13 C12 Ag1 110.1(5) . .
C13 C12 C11 121.2(8) . .
C13 C12 H12 119.4 . .
C12 C13 H13 120.4 . .
C12 C13 C14 119.2(8) . .
C14 C13 H13 120.4 . .
C9 C14 C13 120.1(7) . .
C9 C14 C18 120.7(6) . .
C13 C14 C18 119.3(7) . .
C10 C15 H15 107.8 . .
C10 C15 C17 112.7(6) . .
C16 C15 C10 110.0(6) . .
C16 C15 H15 107.8 . .
C16 C15 C17 110.4(6) . .
C17 C15 H15 107.8 . .
C15 C16 H16A 109.5 . .
C15 C16 H16B 109.5 . .
C15 C16 H16C 109.5 . .
H16A C16 H16B 109.5 . .
H16A C16 H16C 109.5 . .
H16B C16 H16C 109.5 . .
C15 C17 H17A 109.5 . .
C15 C17 H17B 109.5 . .
C15 C17 H17C 109.5 . .
H17A C17 H17B 109.5 . .
H17A C17 H17C 109.5 . .
H17B C17 H17C 109.5 . .
C14 C18 H18 107.6 . .
C14 C18 C19 112.8(7) . .
C19 C18 H18 107.6 . .
C20 C18 C14 110.7(7) . .
C20 C18 H18 107.6 . .
C20 C18 C19 110.3(7) . .
C18 C19 H19A 109.5 . .
C18 C19 H19B 109.5 . .
C18 C19 H19C 109.5 . .
H19A C19 H19B 109.5 . .
H19A C19 H19C 109.5 . .
H19B C19 H19C 109.5 . .
C18 C20 H20A 109.5 . .
C18 C20 H20B 109.5 . .
C18 C20 H20C 109.5 . .
H20A C20 H20B 109.5 . .
H20A C20 H20C 109.5 . .
H20B C20 H20C 109.5 . .
C22 C21 C8 119.3(6) . .
C26 C21 C8 118.9(6) . .
C26 C21 C22 121.5(7) . .
C21 C22 C27 121.5(7) . .
C23 C22 C21 117.7(6) . .
C23 C22 C27 120.7(7) . .
C22 C23 H23 119.2 . .
C24 C23 C22 121.6(7) . .
C24 C23 H23 119.2 . .
C23 C24 H24 120.2 . .
C25 C24 C23 119.6(7) . .
C25 C24 H24 120.2 . .
C24 C25 H25 119.5 . .
C24 C25 C26 120.9(7) . .
C26 C25 H25 119.5 . .
C21 C26 C25 118.4(7) . .
C21 C26 C30 121.5(7) . .
C25 C26 C30 120.1(6) . .
C22 C27 H27 107.5 . .
C28 C27 C22 114.6(7) . .
C28 C27 H27 107.5 . .
C29 C27 C22 109.2(6) . .
C29 C27 H27 107.5 . .
C29 C27 C28 110.3(6) . .
C27 C28 H28A 109.5 . .
C27 C28 H28B 109.5 . .
C27 C28 H28C 109.5 . .
H28A C28 H28B 109.5 . .
H28A C28 H28C 109.5 . .
H28B C28 H28C 109.5 . .
C27 C29 H29A 109.5 . .
C27 C29 H29B 109.5 . .
C27 C29 H29C 109.5 . .
H29A C29 H29B 109.5 . .
H29A C29 H29C 109.5 . .
H29B C29 H29C 109.5 . .
C26 C30 H30 108.0 . .
C26 C30 C31 111.0(6) . .
C26 C30 C32 111.5(6) . .
C31 C30 H30 108.0 . .
C32 C30 H30 108.0 . .
C32 C30 C31 110.4(6) . .
C30 C31 H31A 109.5 . .
C30 C31 H31B 109.5 . .
C30 C31 H31C 109.5 . .
H31A C31 H31B 109.5 . .
H31A C31 H31C 109.5 . .
H31B C31 H31C 109.5 . .
C30 C32 H32A 109.5 . .
C30 C32 H32B 109.5 . .
C30 C32 H32C 109.5 . .
H32A C32 H32B 109.5 . .
H32A C32 H32C 109.5 . .
H32B C32 H32C 109.5 . .
N2 C33 C34 116.8(6) . .
C38 C33 N2 119.3(6) . .
C38 C33 C34 123.9(6) . .
C33 C34 C39 119.3(5) . .
C35 C34 C33 117.4(6) . .
C35 C34 C39 123.3(6) . .
C34 C35 H35 120.3 . .
C34 C35 C36 119.4(7) . .
C36 C35 H35 120.3 . .
C35 C36 H36 119.1 . .
C37 C36 C35 121.9(6) . .
C37 C36 H36 119.1 . .
C36 C37 H37 119.8 . .
C36 C37 C38 120.4(7) . .
C38 C37 H37 119.8 . .
C33 C38 C51 120.7(6) . .
C37 C38 C33 116.9(6) . .
C37 C38 C51 122.4(6) . .
C40 C39 C34 119.4(6) . .
C40 C39 C44 121.8(6) . .
C44 C39 C34 118.8(6) . .
C39 C40 C41 117.5(7) . .
C39 C40 C45 121.3(6) . .
C41 C40 C45 121.0(7) . .
Ag1 C41 H41 84.1 . .
C40 C41 Ag1 96.3(4) . .
C40 C41 H41 119.9 . .
C42 C41 Ag1 89.6(5) . .
C42 C41 C40 120.2(7) . .
C42 C41 H41 119.9 . .
C41 C42 H42 119.5 . .
C43 C42 C41 121.0(8) . .
C43 C42 H42 119.5 . .
C42 C43 H43 119.0 . .
C42 C43 C44 121.9(8) . .
C44 C43 H43 119.0 . .
C39 C44 C48 121.1(6) . .
C43 C44 C39 117.5(7) . .
C43 C44 C48 121.3(7) . .
C40 C45 H45 107.3 . .
C40 C45 C46 108.5(6) . .
C40 C45 C47 114.1(6) . .
C46 C45 H45 107.3 . .
C47 C45 H45 107.3 . .
C47 C45 C46 112.1(6) . .
C45 C46 H46A 109.5 . .
C45 C46 H46B 109.5 . .
C45 C46 H46C 109.5 . .
H46A C46 H46B 109.5 . .
H46A C46 H46C 109.5 . .
H46B C46 H46C 109.5 . .
C45 C47 H47A 109.5 . .
C45 C47 H47B 109.5 . .
C45 C47 H47C 109.5 . .
H47A C47 H47B 109.5 . .
H47A C47 H47C 109.5 . .
H47B C47 H47C 109.5 . .
C44 C48 H48 107.5 . .
C44 C48 C49 113.9(7) . .
C44 C48 C50 110.2(7) . .
C49 C48 H48 107.5 . .
C50 C48 H48 107.5 . .
C50 C48 C49 110.1(6) . .
C48 C49 H49A 109.5 . .
C48 C49 H49B 109.5 . .
C48 C49 H49C 109.5 . .
H49A C49 H49B 109.5 . .
H49A C49 H49C 109.5 . .
H49B C49 H49C 109.5 . .
C48 C50 H50A 109.5 . .
C48 C50 H50B 109.5 . .
C48 C50 H50C 109.5 . .
H50A C50 H50B 109.5 . .
H50A C50 H50C 109.5 . .
H50B C50 H50C 109.5 . .
C52 C51 C38 117.8(6) . .
C56 C51 C38 120.8(6) . .
C56 C51 C52 121.4(6) . .
C51 C52 C57 122.6(6) . .
C53 C52 C51 117.4(7) . .
C53 C52 C57 120.0(7) . .
C52 C53 H53 118.8 . .
C52 C53 C54 122.5(7) . .
C54 C53 H53 118.8 . .
C53 C54 H54 120.8 . .
C53 C54 C55 118.4(7) . .
C55 C54 H54 120.8 . .
C54 C55 H55 118.9 . .
C56 C55 C54 122.2(7) . .
C56 C55 H55 118.9 . .
C51 C56 C60 121.3(6) . .
C55 C56 C51 118.1(7) . .
C55 C56 C60 120.5(6) . .
C52 C57 H57 106.8 . .
C52 C57 C58 112.8(6) . .
C52 C57 C59 111.1(6) . .
C58 C57 H57 106.8 . .
C58 C57 C59 112.0(6) . .
C59 C57 H57 106.8 . .
C57 C58 H58A 109.5 . .
C57 C58 H58B 109.5 . .
C57 C58 H58C 109.5 . .
H58A C58 H58B 109.5 . .
H58A C58 H58C 109.5 . .
H58B C58 H58C 109.5 . .
C57 C59 H59A 109.5 . .
C57 C59 H59B 109.5 . .
C57 C59 H59C 109.5 . .
H59A C59 H59B 109.5 . .
H59A C59 H59C 109.5 . .
H59B C59 H59C 109.5 . .
C56 C60 H60 107.6 . .
C61 C60 C56 110.6(6) . .
C61 C60 H60 107.6 . .
C62 C60 C56 111.8(6) . .
C62 C60 H60 107.6 . .
C62 C60 C61 111.5(6) . .
C60 C61 H61A 109.5 . .
C60 C61 H61B 109.5 . .
C60 C61 H61C 109.5 . .
H61A C61 H61B 109.5 . .
H61A C61 H61C 109.5 . .
H61B C61 H61C 109.5 . .
C60 C62 H62A 109.5 . .
C60 C62 H62B 109.5 . .
C60 C62 H62C 109.5 . .
H62A C62 H62B 109.5 . .
H62A C62 H62C 109.5 . .
H62B C62 H62C 109.5 . .
C8S C7S H7S 120.0 . .
C8S C7S C12S 120.0 . .
C12S C7S H7S 120.0 . .
C7S C8S H8S 120.0 . .
C7S C8S C9S 120.0 . .
C9S C8S H8S 120.0 . .
C8S C9S H9S 120.0 . .
C8S C9S C10S 120.0 . .
C10S C9S H9S 120.0 . .
C9S C10S H10S 120.0 . .
C11S C10S C9S 120.0 . .
C11S C10S H10S 120.0 . .
C10S C11S H11S 120.0 . .
C12S C11S C10S 120.0 . .
C12S C11S H11S 120.0 . .
C7S C12S H12S 120.0 . .
C11S C12S C7S 120.0 . .
C11S C12S H12S 120.0 . .
C8B C7B H7B 120.0 . .
C8B C7B C12B 120.0 . .
C12B C7B H7B 120.0 . .
C7B C8B H8B 120.0 . .
C9B C8B C7B 120.0 . .
C9B C8B H8B 120.0 . .
C8B C9B H9B 120.0 . .
C8B C9B C10B 120.0 . .
C10B C9B H9B 120.0 . .
C9B C10B H10B 120.0 . .
C11B C10B C9B 120.0 . .
C11B C10B H10B 120.0 . .
C10B C11B H11B 120.0 . .
C10B C11B C12B 120.0 . .
C12B C11B H11B 120.0 . .
C7B C12B H12B 120.0 . .
C11B C12B C7B 120.0 . .
C11B C12B H12B 120.0 . .
O4 S2 O5 114.0(4) . .
O4 S2 C2A 103.8(3) . .
O5 S2 C2A 103.6(4) . .
O6 S2 O4 115.3(4) . .
O6 S2 O5 115.5(4) . .
O6 S2 C2A 102.2(4) . .
F4 C2A S2 109.5(6) . .
F5 C2A S2 112.7(6) . .
F5 C2A F4 105.1(7) . .
F5 C2A F6 109.2(7) . .
F6 C2A S2 114.4(6) . .
F6 C2A F4 105.3(7) . .

loop_
_geom_bond_atom_site_label_1
_geom_bond_atom_site_label_2
_geom_bond_distance
_geom_bond_site_symmetry_2
Pt1 Ag1 2.6799(7) .
Pt1 Ag2 2.6888(7) .
Pt1 C1 1.923(7) .
Pt1 C1S 2.529(7) .
Pt1 C2 1.918(7) .
Ag1 Ag2 2.7684(8) .
Ag1 C11 2.490(7) .
Ag1 C12 2.670(8) .
Ag1 C41 2.608(7) .
Ag2 O1 2.246(9) .
Ag2 O2 2.341(9) 3_666
Ag2 O1B 2.150(17) .
Ag2 O3B 2.512(15) 3_666
S1 O1 1.426(9) .
S1 O2 1.405(8) .
S1 O3 1.494(8) .
S1 O1B 1.445(16) .
S1 O2B 1.521(15) .
S1 O3B 1.358(14) .
S1 C1A 1.788(8) .
F1 C1A 1.293(11) .
F2 C1A 1.449(11) .
F3 C1A 1.263(12) .
F1B C1A 1.188(15) .
F2B C1A 1.503(16) .
F3B C1A 1.39(2) .
O2 Ag2 2.341(8) 3_666
O3B Ag2 2.512(15) 3_666
N1 C1 1.168(8) .
N1 C3 1.405(8) .
N2 C2 1.165(7) .
N2 C33 1.395(8) .
C1S H1S 0.9500 .
C1S C2S 1.382(10) .
C1S C6S 1.396(10) .
C2S H2S 0.9500 .
C2S C3S 1.360(10) .
C3 C4 1.397(9) .
C3 C8 1.402(9) .
C3S H3S 0.9500 .
C3S C4S 1.386(10) .
C4 C5 1.399(9) .
C4 C9 1.489(9) .
C4S H4S 0.9500 .
C4S C5S 1.374(10) .
C5 H5 0.9500 .
C5 C6 1.392(9) .
C5S H5S 0.9500 .
C5S C6S 1.374(10) .
C6 H6 0.9500 .
C6 C7 1.372(9) .
C6S H6S 0.9500 .
C7 H7 0.9500 .
C7 C8 1.400(9) .
C8 C21 1.494(10) .
C9 C10 1.403(9) .
C9 C14 1.391(9) .
C10 C11 1.401(10) .
C10 C15 1.522(10) .
C11 H11 0.9500 .
C11 C12 1.381(11) .
C12 H12 0.9500 .
C12 C13 1.374(11) .
C13 H13 0.9500 .
C13 C14 1.393(10) .
C14 C18 1.523(10) .
C15 H15 1.0000 .
C15 C16 1.518(9) .
C15 C17 1.536(9) .
C16 H16A 0.9800 .
C16 H16B 0.9800 .
C16 H16C 0.9800 .
C17 H17A 0.9800 .
C17 H17B 0.9800 .
C17 H17C 0.9800 .
C18 H18 1.0000 .
C18 C19 1.529(11) .
C18 C20 1.515(11) .
C19 H19A 0.9800 .
C19 H19B 0.9800 .
C19 H19C 0.9800 .
C20 H20A 0.9800 .
C20 H20B 0.9800 .
C20 H20C 0.9800 .
C21 C22 1.404(9) .
C21 C26 1.397(9) .
C22 C23 1.396(10) .
C22 C27 1.530(10) .
C23 H23 0.9500 .
C23 C24 1.384(10) .
C24 H24 0.9500 .
C24 C25 1.380(10) .
C25 H25 0.9500 .
C25 C26 1.401(10) .
C26 C30 1.518(9) .
C27 H27 1.0000 .
C27 C28 1.523(10) .
C27 C29 1.518(10) .
C28 H28A 0.9800 .
C28 H28B 0.9800 .
C28 H28C 0.9800 .
C29 H29A 0.9800 .
C29 H29B 0.9800 .
C29 H29C 0.9800 .
C30 H30 1.0000 .
C30 C31 1.532(10) .
C30 C32 1.528(9) .
C31 H31A 0.9800 .
C31 H31B 0.9800 .
C31 H31C 0.9800 .
C32 H32A 0.9800 .
C32 H32B 0.9800 .
C32 H32C 0.9800 .
C33 C34 1.402(9) .
C33 C38 1.388(9) .
C34 C35 1.385(8) .
C34 C39 1.507(9) .
C35 H35 0.9500 .
C35 C36 1.385(9) .
C36 H36 0.9500 .
C36 C37 1.382(9) .
C37 H37 0.9500 .
C37 C38 1.383(8) .
C38 C51 1.499(9) .
C39 C40 1.397(9) .
C39 C44 1.409(9) .
C40 C41 1.410(9) .
C40 C45 1.512(10) .
C41 H41 0.9500 .
C41 C42 1.384(11) .
C42 H42 0.9500 .
C42 C43 1.343(11) .
C43 H43 0.9500 .
C43 C44 1.390(10) .
C44 C48 1.502(10) .
C45 H45 1.0000 .
C45 C46 1.528(9) .
C45 C47 1.520(9) .
C46 H46A 0.9800 .
C46 H46B 0.9800 .
C46 H46C 0.9800 .
C47 H47A 0.9800 .
C47 H47B 0.9800 .
C47 H47C 0.9800 .
C48 H48 1.0000 .
C48 C49 1.529(10) .
C48 C50 1.526(10) .
C49 H49A 0.9800 .
C49 H49B 0.9800 .
C49 H49C 0.9800 .
C50 H50A 0.9800 .
C50 H50B 0.9800 .
C50 H50C 0.9800 .
C51 C52 1.415(9) .
C51 C56 1.401(9) .
C52 C53 1.377(10) .
C52 C57 1.515(9) .
C53 H53 0.9500 .
C53 C54 1.387(10) .
C54 H54 0.9500 .
C54 C55 1.387(10) .
C55 H55 0.9500 .
C55 C56 1.373(9) .
C56 C60 1.529(9) .
C57 H57 1.0000 .
C57 C58 1.519(10) .
C57 C59 1.524(10) .
C58 H58A 0.9800 .
C58 H58B 0.9800 .
C58 H58C 0.9800 .
C59 H59A 0.9800 .
C59 H59B 0.9800 .
C59 H59C 0.9800 .
C60 H60 1.0000 .
C60 C61 1.524(10) .
C60 C62 1.523(10) .
C61 H61A 0.9800 .
C61 H61B 0.9800 .
C61 H61C 0.9800 .
C62 H62A 0.9800 .
C62 H62B 0.9800 .
C62 H62C 0.9800 .
C7S H7S 0.9500 .
C7S C8S 1.3900 .
C7S C12S 1.3900 .
C8S H8S 0.9500 .
C8S C9S 1.3900 .
C9S H9S 0.9500 .
C9S C10S 1.3900 .
C10S H10S 0.9500 .
C10S C11S 1.3900 .
C11S H11S 0.9500 .
C11S C12S 1.3900 .
C12S H12S 0.9500 .
C7B H7B 0.9500 .
C7B C8B 1.3900 .
C7B C12B 1.3900 .
C8B H8B 0.9500 .
C8B C9B 1.3900 .
C9B H9B 0.9500 .
C9B C10B 1.3900 .
C10B H10B 0.9500 .
C10B C11B 1.3900 .
C11B H11B 0.9500 .
C11B C12B 1.3900 .
C12B H12B 0.9500 .
S2 O4 1.431(5) .
S2 O5 1.435(5) .
S2 O6 1.427(5) .
S2 C2A 1.818(8) .
F4 C2A 1.353(9) .
F5 C2A 1.298(9) .
F6 C2A 1.301(8) .
